data_7219191
loop_
_publ_author_name
'Hu, Yanjing'
'Li, Zhiqiang'
'Zhao, Yiran'
'Yang, Yu'
'Liu, Faqian'
'Wang, Lei'

_publ_section_title
;
 Using Halogen&#x2022;&#x2022;&#x2022;Halogen Interactions or
 C/N--H&#x2022;&#x2022;&#x2022;Cl Hydrogen Bonding to Direct Crystal
 Packing in Tetrachlorophthalic Acid with N--heterocyclic Compounds
;
_journal_name_full 'RSC Adv.'
_journal_paper_doi 10.1039/C4RA15392H
_journal_year 2014
_chemical_formula_moiety 'C32 H22 Cl8 N4 O8'
_chemical_formula_sum 'C32 H22 Cl8 N4 O8'
_chemical_formula_weight 874.14
_chemical_name_systematic
; 
 ? 
;
_space_group_IT_number 2
_symmetry_cell_setting triclinic
_symmetry_space_group_name_Hall '-P 1'
_symmetry_space_group_name_H-M 'P -1'
_atom_sites_solution_hydrogens geom
_atom_sites_solution_primary direct
_atom_sites_solution_secondary difmap
_audit_creation_method SHELXL-97
_audit_update_record
;
2014-11-28 deposited with the CCDC.
2014-12-24 downloaded from the CCDC.
;
_cell_angle_alpha 88.1770(10)
_cell_angle_beta 73.7680(10)
_cell_angle_gamma 87.1080(10)
_cell_formula_units_Z 1
_cell_length_a 8.5055(6)
_cell_length_b 9.8663(7)
_cell_length_c 11.0901(7)
_cell_measurement_temperature 293(2)
_cell_volume 892.27(11)
_computing_cell_refinement 'Bruker FRAMBO'
_computing_data_collection 'Bruker FRAMBO'
_computing_data_reduction 'Bruker SHELXTL'
_computing_molecular_graphics 'Bruker SHELXTL'
_computing_publication_material 'Bruker SHELXTL'
_computing_structure_refinement 'SHELXL-97 (Sheldrick, 1997)'
_computing_structure_solution 'SHELXS-97 (Sheldrick, 1990)'
_diffrn_ambient_temperature 293(2)
_diffrn_measured_fraction_theta_full 0.989
_diffrn_measured_fraction_theta_max 0.989
_diffrn_radiation_monochromator graphite
_diffrn_radiation_source 'fine-focus sealed tube'
_diffrn_radiation_type MoK\a
_diffrn_radiation_wavelength 0.71073
_diffrn_reflns_av_R_equivalents 0.0567
_diffrn_reflns_av_sigmaI/netI 0.0419
_diffrn_reflns_limit_h_max 10
_diffrn_reflns_limit_h_min -9
_diffrn_reflns_limit_k_max 11
_diffrn_reflns_limit_k_min -11
_diffrn_reflns_limit_l_max 12
_diffrn_reflns_limit_l_min -13
_diffrn_reflns_number 4639
_diffrn_reflns_theta_full 25.00
_diffrn_reflns_theta_max 25.00
_diffrn_reflns_theta_min 2.07
_exptl_absorpt_coefficient_mu 0.689
_exptl_absorpt_correction_T_max 0.0001
_exptl_absorpt_correction_T_min 0.0001
_exptl_absorpt_correction_type empirical
_exptl_absorpt_process_details SADABS
_exptl_crystal_colour colorless
_exptl_crystal_density_diffrn 1.627
_exptl_crystal_density_method 'not measured'
_exptl_crystal_description block
_exptl_crystal_F_000 442
_exptl_crystal_size_max 0.24
_exptl_crystal_size_mid 0.16
_exptl_crystal_size_min 0.12
_refine_diff_density_max 1.512
_refine_diff_density_min -0.930
_refine_diff_density_rms 0.095
_refine_ls_extinction_method none
_refine_ls_goodness_of_fit_ref 1.043
_refine_ls_hydrogen_treatment mixed
_refine_ls_matrix_type full
_refine_ls_number_parameters 242
_refine_ls_number_reflns 3107
_refine_ls_number_restraints 6
_refine_ls_restrained_S_all 1.044
_refine_ls_R_factor_all 0.0699
_refine_ls_R_factor_gt 0.0653
_refine_ls_shift/su_max 0.000
_refine_ls_shift/su_mean 0.000
_refine_ls_structure_factor_coef Fsqd
_refine_ls_weighting_details 'calc w=1/[\s^2^(Fo^2^)+(0.0906P)^2^+2.0005P] where P=(Fo^2^+2Fc^2^)/3'
_refine_ls_weighting_scheme calc
_refine_ls_wR_factor_gt 0.1736
_refine_ls_wR_factor_ref 0.1787
_reflns_number_gt 2808
_reflns_number_total 3107
_reflns_threshold_expression >2sigma(I)
_cod_data_source_file c4ra15392h2.cif
_cod_data_source_block compound3
_cod_database_code 7219191

loop_
_symmetry_equiv_pos_as_xyz
'x, y, z'
'-x, -y, -z'

loop_
_atom_site_label
_atom_site_type_symbol
_atom_site_fract_x
_atom_site_fract_y
_atom_site_fract_z
_atom_site_U_iso_or_equiv
_atom_site_adp_type
_atom_site_occupancy
_atom_site_symmetry_multiplicity
_atom_site_calc_flag
_atom_site_refinement_flags
_atom_site_disorder_assembly
_atom_site_disorder_group
Cl4 Cl 0.19975(11) -0.36321(11) 0.13914(10) 0.0450(3) Uani 1 1 d . . .
Cl1 Cl 0.85105(12) -0.56451(11) 0.24716(11) 0.0486(3) Uani 1 1 d . . .
Cl3 Cl 0.52821(13) -0.24508(11) -0.01709(10) 0.0496(3) Uani 1 1 d . . .
Cl2 Cl 0.85358(12) -0.33833(12) 0.04252(11) 0.0491(3) Uani 1 1 d . . .
O4 O 0.1357(4) -0.4662(3) 0.4274(3) 0.0458(7) Uani 1 1 d . . .
O1 O 0.5027(5) -0.6254(3) 0.4970(3) 0.0548(9) Uani 1 1 d . . .
O3 O 0.1774(4) -0.6736(3) 0.3528(3) 0.0545(8) Uani 1 1 d . . .
O2 O 0.5529(5) -0.7884(3) 0.3577(3) 0.0583(9) Uani 1 1 d . . .
C9 C 0.5252(4) -0.5616(3) 0.2855(3) 0.0275(7) Uani 1 1 d . . .
C10 C 0.3773(4) -0.5109(3) 0.2674(3) 0.0270(7) Uani 1 1 d . . .
C11 C 0.6732(4) -0.4078(4) 0.1244(3) 0.0311(8) Uani 1 1 d . . .
C12 C 0.2172(4) -0.5579(4) 0.3537(3) 0.0306(8) Uani 1 1 d . . .
C13 C 0.0026(6) 0.0423(4) 0.1181(4) 0.0424(9) Uani 1 1 d . . .
C14 C 0.6711(4) -0.5089(4) 0.2155(3) 0.0312(8) Uani 1 1 d . . .
C15 C 0.3800(4) -0.4148(4) 0.1720(3) 0.0296(7) Uani 1 1 d . . .
C16 C 0.5264(4) -0.3628(4) 0.1007(3) 0.0310(8) Uani 1 1 d . . .
C17 C 0.5271(5) -0.6700(4) 0.3865(4) 0.0348(8) Uani 1 1 d . . .
C18 C 0.1394(6) -0.0243(4) 0.0393(5) 0.0484(10) Uani 1 1 d . . .
H18 H 0.2338 -0.0401 0.0652 0.080 Uiso 1 1 calc . . .
N1 N 0.0770(7) -0.0086(4) 0.3165(4) 0.0624(12) Uani 1 1 d . . .
C20 C -0.1352(6) 0.0672(4) 0.0775(4) 0.0480(10) Uani 1 1 d . . .
H20 H -0.2263 0.1131 0.1290 0.080 Uiso 1 1 calc . . .
C21 C 0.0070(7) 0.0927(4) 0.2444(5) 0.0564(12) Uani 1 1 d . . .
H21A H 0.0711 0.1731 0.2316 0.068 Uiso 1 1 calc R . .
H21B H -0.1037 0.1185 0.2927 0.068 Uiso 1 1 calc R . .
N2 N 0.1277(16) -0.1859(6) 0.4143(6) 0.168(6) Uani 1.00(3) 1 d U A 1
H2 H 0.1150 -0.2631 0.4532 0.080 Uiso 1 1 calc . B 1
C23 C -0.1480(18) -0.1676(12) 0.3635(7) 0.186(7) Uani 1 1 d . A 1
H23A H -0.2282 -0.0944 0.3891 0.278 Uiso 1 1 calc R A 1
H23B H -0.1775 -0.2436 0.4202 0.278 Uiso 1 1 calc R A 1
H23C H -0.1440 -0.1938 0.2800 0.278 Uiso 1 1 calc R A 1
C24 C 0.0147(14) -0.1229(6) 0.3652(5) 0.116(4) Uani 1 1 d . A 1
C25 C 0.2315(10) -0.0032(7) 0.3353(6) 0.086(2) Uani 1 1 d . A 1
H25 H 0.3015 0.0680 0.3090 0.103 Uiso 1 1 calc R A 1
C26 C 0.2644(18) -0.1127(8) 0.3952(9) 0.139(5) Uani 1 1 d . A 1
H26 H 0.3590 -0.1353 0.4191 0.167 Uiso 1 1 calc R A 1
H4 H 0.055(11) -0.487(10) 0.470(9) 0.04(3) Uiso 0.50 1 d P . .
H1 H 0.5000 -0.5000 0.5000 0.08(2) Uiso 1 2 d S . .

loop_
_atom_site_aniso_label
_atom_site_aniso_U_11
_atom_site_aniso_U_22
_atom_site_aniso_U_33
_atom_site_aniso_U_23
_atom_site_aniso_U_13
_atom_site_aniso_U_12
Cl4 0.0305(5) 0.0567(6) 0.0508(6) 0.0139(5) -0.0177(4) -0.0025(4)
Cl1 0.0283(5) 0.0519(6) 0.0654(7) 0.0159(5) -0.0148(5) 0.0012(4)
Cl3 0.0452(6) 0.0543(7) 0.0469(6) 0.0246(5) -0.0113(5) -0.0051(5)
Cl2 0.0294(5) 0.0560(6) 0.0567(6) 0.0192(5) -0.0043(4) -0.0107(4)
O4 0.0387(17) 0.0334(15) 0.0518(18) -0.0035(12) 0.0108(14) -0.0068(13)
O1 0.093(3) 0.0362(16) 0.0368(16) 0.0079(12) -0.0218(16) -0.0063(16)
O3 0.0508(18) 0.0340(16) 0.069(2) -0.0047(14) 0.0017(15) -0.0168(13)
O2 0.083(2) 0.0265(15) 0.064(2) 0.0054(13) -0.0195(18) 0.0033(15)
C9 0.0297(17) 0.0236(16) 0.0291(17) -0.0013(13) -0.0081(14) -0.0014(13)
C10 0.0259(17) 0.0251(16) 0.0297(17) -0.0009(13) -0.0068(14) -0.0034(13)
C11 0.0261(17) 0.0309(18) 0.0327(18) 0.0017(14) -0.0021(14) -0.0034(14)
C12 0.0265(18) 0.0285(18) 0.0354(19) 0.0056(14) -0.0064(14) -0.0052(14)
C13 0.055(2) 0.0244(18) 0.051(2) 0.0042(16) -0.020(2) -0.0027(17)
C14 0.0277(17) 0.0310(18) 0.0350(18) -0.0014(14) -0.0095(14) 0.0013(14)
C15 0.0279(17) 0.0301(17) 0.0324(18) 0.0009(14) -0.0113(14) -0.0013(14)
C16 0.0345(19) 0.0286(17) 0.0292(17) 0.0041(13) -0.0080(15) -0.0026(14)
C17 0.0346(19) 0.0281(19) 0.042(2) 0.0073(15) -0.0125(16) -0.0022(15)
C18 0.051(2) 0.039(2) 0.060(3) 0.0036(19) -0.023(2) -0.0001(19)
N1 0.119(4) 0.0275(18) 0.044(2) 0.0000(15) -0.029(2) -0.003(2)
C20 0.051(3) 0.037(2) 0.055(3) -0.0011(18) -0.014(2) 0.0035(18)
C21 0.082(4) 0.033(2) 0.061(3) -0.005(2) -0.031(3) 0.000(2)
N2 0.425(18) 0.039(3) 0.090(5) 0.019(3) -0.152(8) -0.027(6)
C23 0.323(16) 0.188(10) 0.060(4) 0.023(5) -0.047(7) -0.195(12)
C24 0.268(11) 0.053(3) 0.042(3) 0.012(3) -0.059(5) -0.067(5)
C25 0.135(6) 0.069(4) 0.070(4) -0.010(3) -0.060(4) 0.033(4)
C26 0.286(14) 0.057(4) 0.122(7) -0.028(4) -0.143(9) 0.058(7)

loop_
_atom_type_symbol
_atom_type_description
_atom_type_scat_dispersion_real
_atom_type_scat_dispersion_imag
_atom_type_scat_source
C C 0.0033 0.0016 'International Tables Vol C Tables 4.2.6.8 and 6.1.1.4'
H H 0.0000 0.0000 'International Tables Vol C Tables 4.2.6.8 and 6.1.1.4'
Cl Cl 0.1484 0.1585 'International Tables Vol C Tables 4.2.6.8 and 6.1.1.4'
N N 0.0061 0.0033 'International Tables Vol C Tables 4.2.6.8 and 6.1.1.4'
O O 0.0106 0.0060 'International Tables Vol C Tables 4.2.6.8 and 6.1.1.4'

loop_
_geom_angle_atom_site_label_1
_geom_angle_atom_site_label_2
_geom_angle_atom_site_label_3
_geom_angle
_geom_angle_site_symmetry_1
_geom_angle_site_symmetry_3
C14 C9 C10 119.8(3) . .
C14 C9 C17 119.6(3) . .
C10 C9 C17 120.5(3) . .
C9 C10 C15 119.1(3) . .
C9 C10 C12 119.6(3) . .
C15 C10 C12 121.2(3) . .
C14 C11 C16 119.3(3) . .
C14 C11 Cl2 120.6(3) . .
C16 C11 Cl2 120.0(3) . .
O3 C12 O4 125.1(3) . .
O3 C12 C10 121.1(3) . .
O4 C12 C10 113.7(3) . .
C20 C13 C18 119.3(4) . .
C20 C13 C21 120.0(4) . .
C18 C13 C21 120.7(4) . .
C9 C14 C11 121.0(3) . .
C9 C14 Cl1 119.0(3) . .
C11 C14 Cl1 120.0(3) . .
C16 C15 C10 121.0(3) . .
C16 C15 Cl4 119.4(3) . .
C10 C15 Cl4 119.5(3) . .
C15 C16 C11 119.5(3) . .
C15 C16 Cl3 120.6(3) . .
C11 C16 Cl3 119.9(3) . .
O2 C17 O1 125.2(4) . .
O2 C17 C9 119.7(4) . .
O1 C17 C9 115.1(3) . .
C20 C18 C13 120.2(4) 2 .
C24 N1 C25 108.0(6) . .
C24 N1 C21 127.4(6) . .
C25 N1 C21 124.5(5) . .
C13 C20 C18 120.5(4) . 2
N1 C21 C13 113.1(4) . .
C24 N2 C26 112.0(6) . .
N1 C24 N2 105.9(8) . .
N1 C24 C23 124.7(9) . .
N2 C24 C23 129.5(7) . .
C26 C25 N1 110.2(9) . .
C25 C26 N2 103.9(9) . .

loop_
_geom_bond_atom_site_label_1
_geom_bond_atom_site_label_2
_geom_bond_distance
_geom_bond_site_symmetry_2
Cl4 C15 1.722(3) .
Cl1 C14 1.724(4) .
Cl3 C16 1.717(4) .
Cl2 C11 1.713(4) .
O4 C12 1.279(5) .
O1 C17 1.273(5) .
O3 C12 1.208(5) .
O2 C17 1.214(5) .
C9 C14 1.384(5) .
C9 C10 1.394(5) .
C9 C17 1.527(5) .
C10 C15 1.395(5) .
C10 C12 1.514(5) .
C11 C14 1.394(5) .
C11 C16 1.394(5) .
C13 C20 1.377(6) .
C13 C18 1.393(6) .
C13 C21 1.512(6) .
C15 C16 1.388(5) .
C18 C20 1.386(7) 2
N1 C24 1.306(7) .
N1 C25 1.391(9) .
N1 C21 1.466(6) .
C20 C18 1.386(7) 2
N2 C24 1.349(14) .
N2 C26 1.361(16) .
C23 C24 1.479(14) .
C25 C26 1.310(9) .
